data_2205512
loop_
_publ_author_name
'Trask, A. V.'
'Abthorpe, M.'
'Jones, W.'

_publ_section_title
;
 4-Methyl-3,5-dinitrobenzoic acid--dimethyl sulfoxide (1/1)
;
_journal_issue 4
_journal_name_full 'Acta Crystallographica Section E'
_journal_page_first o1100
_journal_page_last o1102
_journal_paper_doi 10.1107/S1600536805008779
_journal_volume 61
_journal_year 2005
_chemical_formula_moiety 'C8 H6 N2 O6, C2 H6 O S'
_chemical_formula_sum 'C10 H12 N2 O7 S'
_chemical_formula_weight 304.28
_chemical_name_common
;
3,5-dinitro-4-methylbenzoic acid DMSO solvate
;
_chemical_name_systematic
;
3,5-dinitro-4-methylbenzoic acid dimethyl sulfoxide
;
_space_group_IT_number 14
_symmetry_cell_setting monoclinic
_symmetry_space_group_name_Hall '-P 2ybc'
_symmetry_space_group_name_H-M 'P 1 21/c 1'
_atom_sites_solution_hydrogens geom
_atom_sites_solution_primary direct
_atom_sites_solution_secondary difmap
_audit_creation_method SHELXL-97
_cell_angle_alpha 90.00
_cell_angle_beta 92.7650(10)
_cell_angle_gamma 90.00
_cell_formula_units_Z 4
_cell_length_a 6.9483(2)
_cell_length_b 22.4844(5)
_cell_length_c 8.2364(2)
_cell_measurement_reflns_used 7863
_cell_measurement_temperature 180(2)
_cell_measurement_theta_max 27.48
_cell_measurement_theta_min 1.00
_cell_volume 1285.26(6)
_computing_cell_refinement 'HKL Scalepack (Otwinowski & Minor 1997)'
_computing_data_collection 'Collect (Nonius B.V. 1998)'
_computing_data_reduction
;
 HKL Denzo and Scalepack (Otwinowski & Minor 1997)
;
_computing_publication_material SHELXL97
_computing_structure_refinement 'SHELXL97 (Sheldrick 1997)'
_computing_structure_solution 'SIR92 (Altomare et al. 1994)'
_diffrn_ambient_temperature 180(2)
_diffrn_measured_fraction_theta_full 0.994
_diffrn_measured_fraction_theta_max 0.994
_diffrn_measurement_device_type 'Nonius Kappa CCD'
_diffrn_measurement_method 'Thin-slice \w and \f scans'
_diffrn_radiation_source 'fine-focus sealed tube'
_diffrn_radiation_type MoK\a
_diffrn_radiation_wavelength 0.71073
_diffrn_reflns_av_R_equivalents 0.0432
_diffrn_reflns_av_sigmaI/netI 0.0430
_diffrn_reflns_limit_h_max 9
_diffrn_reflns_limit_h_min -9
_diffrn_reflns_limit_k_max 29
_diffrn_reflns_limit_k_min -29
_diffrn_reflns_limit_l_max 10
_diffrn_reflns_limit_l_min -7
_diffrn_reflns_number 9790
_diffrn_reflns_theta_full 27.48
_diffrn_reflns_theta_max 27.48
_diffrn_reflns_theta_min 3.62
_diffrn_standards_number 0
_exptl_absorpt_coefficient_mu 0.287
_exptl_absorpt_correction_T_max 0.976
_exptl_absorpt_correction_T_min 0.901
_exptl_absorpt_correction_type multi-scan
_exptl_absorpt_process_details
;
 Sortav (Blessing 1995)
;
_exptl_crystal_colour colourless
_exptl_crystal_density_diffrn 1.572
_exptl_crystal_density_method 'not measured'
_exptl_crystal_description plate
_exptl_crystal_F_000 632
_exptl_crystal_size_max 0.35
_exptl_crystal_size_mid 0.32
_exptl_crystal_size_min 0.10
_refine_diff_density_max 0.238
_refine_diff_density_min -0.331
_refine_ls_extinction_method none
_refine_ls_goodness_of_fit_ref 1.056
_refine_ls_hydrogen_treatment mixed
_refine_ls_matrix_type full
_refine_ls_number_parameters 187
_refine_ls_number_reflns 2930
_refine_ls_number_restraints 1
_refine_ls_restrained_S_all 1.056
_refine_ls_R_factor_all 0.0626
_refine_ls_R_factor_gt 0.0407
_refine_ls_shift/su_max 0.000
_refine_ls_shift/su_mean 0.000
_refine_ls_structure_factor_coef Fsqd
_refine_ls_weighting_details 'calc w = 1/[\s^2^(Fo^2^)+(0.0398P)^2^+0.6419P] where P = (Fo^2^+2Fc^2^)/3'
_refine_ls_weighting_scheme calc
_refine_ls_wR_factor_gt 0.0914
_refine_ls_wR_factor_ref 0.1024
_reflns_number_gt 2263
_reflns_number_total 2930
_reflns_threshold_expression I>2\s(I)
_cod_data_source_file hg6157.cif
_cod_data_source_block I
_cod_depositor_comments
;
The following automatic conversions were performed:
'_symmetry_cell_setting' value 'Monoclinic' changed to 'monoclinic'
according to '/home/saulius/struct/CIF-dictionaries/cif_core.dic'
dictionary named 'cif_core.dic' version 2.4.1 from 2010-06-29.

Automatic conversion script
Id: cif_fix_enum 1527 2010-12-29 10:47:43Z saulius 

The following automatic conversions were performed:

'_chemical_melting_point' value 'not measured' was changed to '?' -
the value is undefined or not given.

Automatic conversion script
Id: cif_fix_values 1646 2011-03-28 12:23:43Z adriana 

The following automatic conversions were performed:

'_chemical_melting_point' value 'not measured' was changed to '?' -
the value is undefined or not given.

'_symmetry_cell_setting' value
'Monoclinic' changed to 'monoclinic' according to
/home/saulius/struct/CIF-dictionaries/cif_core.dic dictionary named
'cif_core.dic' version 2.4.1 from 2010-06-29.

Automatic conversion script
Id: cif_fix_values 1715 2011-07-08 13:25:40Z adriana 
;
_cod_original_sg_symbol_H-M P2~1~/c
_cod_database_code 2205512
_cod_database_fobs_code 2205512

loop_
_symmetry_equiv_pos_as_xyz
'x, y, z'
'-x, y+1/2, -z+1/2'
'-x, -y, -z'
'x, -y-1/2, z-1/2'

loop_
_atom_site_label
_atom_site_fract_x
_atom_site_fract_y
_atom_site_fract_z
_atom_site_U_iso_or_equiv
_atom_site_adp_type
_atom_site_calc_flag
_atom_site_refinement_flags
_atom_site_occupancy
_atom_site_type_symbol
O1 0.6815(2) -0.08681(6) 1.20349(17) 0.0350(3) Uani d D 1 O
H1 0.664(3) -0.1248(8) 1.257(3) 0.042 Uiso d D 1 H
O2 0.6761(3) -0.13533(6) 0.96732(18) 0.0454(4) Uani d . 1 O
O3 0.9171(2) 0.11314(7) 1.22899(18) 0.0390(4) Uani d . 1 O
O4 0.8000(2) 0.17390(6) 1.0462(2) 0.0426(4) Uani d . 1 O
O5 0.7981(3) -0.01287(8) 0.4786(2) 0.0610(5) Uani d . 1 O
O6 0.6390(2) 0.06916(8) 0.4873(2) 0.0501(4) Uani d . 1 O
N1 0.8439(2) 0.12389(7) 1.0941(2) 0.0278(4) Uani d . 1 N
N2 0.7299(3) 0.02850(8) 0.5517(2) 0.0334(4) Uani d . 1 N
C1 0.7264(2) -0.03097(8) 0.9698(2) 0.0213(4) Uani d . 1 C
C2 0.7674(2) 0.01946(8) 1.0625(2) 0.0214(4) Uani d . 1 C
H2 0.7716 0.0174 1.1778 0.026 Uiso calc R 1 H
C3 0.8021(2) 0.07289(8) 0.9847(2) 0.0221(4) Uani d . 1 C
C4 0.7989(3) 0.07983(8) 0.8157(2) 0.0238(4) Uani d . 1 C
C5 0.7521(2) 0.02758(8) 0.7310(2) 0.0237(4) Uani d . 1 C
C6 0.7207(2) -0.02672(8) 0.8024(2) 0.0241(4) Uani d . 1 C
H6 0.6954 -0.0609 0.7371 0.029 Uiso calc R 1 H
C7 0.6912(3) -0.09025(8) 1.0459(2) 0.0239(4) Uani d . 1 C
C8 0.8514(3) 0.13656(9) 0.7308(3) 0.0340(5) Uani d . 1 C
H8A 0.9031 0.1270 0.6253 0.051 Uiso calc R 1 H
H8B 0.9488 0.1581 0.7976 0.051 Uiso calc R 1 H
H8C 0.7363 0.1614 0.7142 0.051 Uiso calc R 1 H
S1 0.32344(7) 0.17405(2) 0.45368(6) 0.02639(14) Uani d . 1 S
O7 0.3552(2) 0.18195(6) 0.63648(16) 0.0319(3) Uani d . 1 O
C9 0.5251(3) 0.20847(10) 0.3685(3) 0.0368(5) Uani d . 1 C
H9A 0.6407 0.1846 0.3934 0.055 Uiso calc R 1 H
H9B 0.5429 0.2484 0.4147 0.055 Uiso calc R 1 H
H9C 0.5029 0.2115 0.2504 0.055 Uiso calc R 1 H
C10 0.1463(3) 0.22803(9) 0.3945(3) 0.0350(5) Uani d . 1 C
H10A 0.0234 0.2176 0.4408 0.052 Uiso calc R 1 H
H10B 0.1300 0.2290 0.2757 0.052 Uiso calc R 1 H
H10C 0.1878 0.2673 0.4344 0.052 Uiso calc R 1 H

loop_
_atom_site_aniso_label
_atom_site_aniso_U_11
_atom_site_aniso_U_22
_atom_site_aniso_U_33
_atom_site_aniso_U_12
_atom_site_aniso_U_13
_atom_site_aniso_U_23
O1 0.0579(9) 0.0267(7) 0.0208(7) -0.0060(7) 0.0045(6) 0.0032(6)
O2 0.0836(12) 0.0235(8) 0.0293(9) -0.0053(7) 0.0061(8) -0.0017(6)
O3 0.0488(9) 0.0370(8) 0.0305(9) -0.0036(7) -0.0061(7) -0.0084(7)
O4 0.0565(10) 0.0216(7) 0.0497(10) 0.0047(7) 0.0024(8) -0.0023(7)
O5 0.1171(16) 0.0419(10) 0.0243(9) -0.0021(10) 0.0078(9) -0.0072(7)
O6 0.0561(10) 0.0609(11) 0.0323(9) 0.0060(8) -0.0078(7) 0.0193(8)
N1 0.0285(8) 0.0258(9) 0.0294(9) -0.0013(7) 0.0036(7) -0.0045(7)
N2 0.0421(10) 0.0379(10) 0.0201(9) -0.0112(8) -0.0003(7) 0.0032(8)
C1 0.0195(8) 0.0243(9) 0.0201(9) 0.0030(7) 0.0013(7) 0.0022(7)
C2 0.0194(8) 0.0275(9) 0.0174(9) 0.0024(7) 0.0012(6) -0.0004(7)
C3 0.0194(8) 0.0223(9) 0.0245(10) 0.0010(7) 0.0009(7) -0.0034(7)
C4 0.0213(9) 0.0254(10) 0.0248(10) 0.0016(7) 0.0004(7) 0.0019(7)
C5 0.0245(9) 0.0305(10) 0.0160(9) -0.0002(7) 0.0004(7) 0.0016(7)
C6 0.0249(9) 0.0245(10) 0.0227(10) 0.0012(7) 0.0005(7) -0.0018(7)
C7 0.0262(9) 0.0247(9) 0.0210(10) 0.0021(7) 0.0026(7) 0.0017(8)
C8 0.0390(11) 0.0287(10) 0.0341(12) -0.0042(9) 0.0005(9) 0.0083(9)
S1 0.0386(3) 0.0196(2) 0.0209(3) -0.00201(19) 0.00083(19) 0.00087(18)
O7 0.0510(9) 0.0263(7) 0.0185(7) -0.0026(6) 0.0034(6) 0.0016(5)
C9 0.0389(12) 0.0421(13) 0.0297(12) 0.0006(9) 0.0054(9) 0.0085(9)
C10 0.0364(11) 0.0317(11) 0.0363(12) -0.0017(9) -0.0025(9) 0.0039(9)

loop_
_atom_type_symbol
_atom_type_description
_atom_type_scat_dispersion_real
_atom_type_scat_dispersion_imag
_atom_type_scat_source
C C 0.0033 0.0016 'International Tables Vol C Tables 4.2.6.8 and 6.1.1.4'
H H 0.0000 0.0000 'International Tables Vol C Tables 4.2.6.8 and 6.1.1.4'
N N 0.0061 0.0033 'International Tables Vol C Tables 4.2.6.8 and 6.1.1.4'
O O 0.0106 0.0060 'International Tables Vol C Tables 4.2.6.8 and 6.1.1.4'
S S 0.1246 0.1234 'International Tables Vol C Tables 4.2.6.8 and 6.1.1.4'

loop_
_geom_angle_atom_site_label_1
_geom_angle_atom_site_label_2
_geom_angle_atom_site_label_3
_geom_angle
C7 O1 H1 114.4(14)
O3 N1 O4 124.04(17)
O3 N1 C3 117.46(16)
O4 N1 C3 118.48(16)
O5 N2 O6 124.34(19)
O5 N2 C5 117.38(17)
O6 N2 C5 118.22(18)
C6 C1 C2 119.19(17)
C6 C1 C7 118.82(16)
C2 C1 C7 121.99(16)
C3 C2 C1 119.23(17)
C3 C2 H2 120.4
C1 C2 H2 120.4
C2 C3 C4 124.11(17)
C2 C3 N1 115.04(16)
C4 C3 N1 120.86(16)
C5 C4 C3 113.27(16)
C5 C4 C8 122.37(17)
C3 C4 C8 124.27(17)
C6 C5 C4 124.78(17)
C6 C5 N2 115.35(16)
C4 C5 N2 119.86(16)
C5 C6 C1 119.36(17)
C5 C6 H6 120.3
C1 C6 H6 120.3
O2 C7 O1 125.24(17)
O2 C7 C1 122.39(17)
O1 C7 C1 112.37(16)
C4 C8 H8A 109.5
C4 C8 H8B 109.5
H8A C8 H8B 109.5
C4 C8 H8C 109.5
H8A C8 H8C 109.5
H8B C8 H8C 109.5
O7 S1 C9 105.10(9)
O7 S1 C10 104.89(9)
C9 S1 C10 98.23(10)
S1 C9 H9A 109.5
S1 C9 H9B 109.5
H9A C9 H9B 109.5
S1 C9 H9C 109.5
H9A C9 H9C 109.5
H9B C9 H9C 109.5
S1 C10 H10A 109.5
S1 C10 H10B 109.5
H10A C10 H10B 109.5
S1 C10 H10C 109.5
H10A C10 H10C 109.5
H10B C10 H10C 109.5

loop_
_geom_bond_atom_site_label_1
_geom_bond_atom_site_label_2
_geom_bond_distance
O1 C7 1.305(2)
O1 H1 0.972(16)
O2 C7 1.204(2)
O3 N1 1.224(2)
O4 N1 1.225(2)
O5 N2 1.217(2)
O6 N2 1.218(2)
N1 C3 1.479(2)
N2 C5 1.478(2)
C1 C6 1.380(2)
C1 C2 1.389(2)
C1 C7 1.498(2)
C2 C3 1.388(2)
C2 H2 0.9500
C3 C4 1.399(3)
C4 C5 1.397(3)
C4 C8 1.508(3)
C5 C6 1.377(3)
C6 H6 0.9500
C8 H8A 0.9800
C8 H8B 0.9800
C8 H8C 0.9800
S1 O7 1.5215(14)
S1 C9 1.775(2)
S1 C10 1.780(2)
C9 H9A 0.9800
C9 H9B 0.9800
C9 H9C 0.9800
C10 H10A 0.9800
C10 H10B 0.9800
C10 H10C 0.9800

loop_
_geom_torsion_atom_site_label_1
_geom_torsion_atom_site_label_2
_geom_torsion_atom_site_label_3
_geom_torsion_atom_site_label_4
_geom_torsion
C6 C1 C2 C3 -0.2(2)
C7 C1 C2 C3 178.84(15)
C1 C2 C3 C4 0.0(3)
C1 C2 C3 N1 179.89(15)
O3 N1 C3 C2 27.8(2)
O4 N1 C3 C2 -150.75(16)
O3 N1 C3 C4 -152.29(17)
O4 N1 C3 C4 29.2(2)
C2 C3 C4 C5 1.5(3)
N1 C3 C4 C5 -178.39(15)
C2 C3 C4 C8 -175.10(17)
N1 C3 C4 C8 5.0(3)
C3 C4 C5 C6 -3.1(3)
C8 C4 C5 C6 173.63(18)
C3 C4 C5 N2 175.91(16)
C8 C4 C5 N2 -7.4(3)
O5 N2 C5 C6 -42.7(2)
O6 N2 C5 C6 134.65(19)
O5 N2 C5 C4 138.3(2)
O6 N2 C5 C4 -44.4(2)
C4 C5 C6 C1 3.0(3)
N2 C5 C6 C1 -175.97(16)
C2 C1 C6 C5 -1.2(3)
C7 C1 C6 C5 179.72(16)
C6 C1 C7 O2 7.2(3)
C2 C1 C7 O2 -171.82(18)
C6 C1 C7 O1 -173.54(16)
C2 C1 C7 O1 7.4(2)

loop_
_cod_related_entry_id
_cod_related_entry_database
_cod_related_entry_code
1 ChemSpider 21129717
